data_2235383
loop_
_publ_author_name
'Ramalingan, Chennan'
'Ng, Seik Weng'
'Tiekink, Edward R. T.'

_publ_section_title
;
 (4<i>E</i>)-<i>N</i>-[(2-Bromophenyl)methoxy]-1,3-dimethyl-2,6-diphenylpiperidin-4-imine
;
_journal_coeditor_code BT5957
_journal_issue 7
_journal_name_full 'Acta Crystallographica Section E'
_journal_page_first o2267
_journal_paper_doi 10.1107/S1600536812028887
_journal_volume 68
_journal_year 2012
_chemical_formula_iupac 'C26 H27 Br N2 O'
_chemical_formula_moiety 'C26 H27 Br N2 O'
_chemical_formula_sum 'C26 H27 Br N2 O'
_chemical_formula_weight 463.41
_chemical_name_systematic
;
(4<i>E</i>)-<i>N</i>-[(2-Bromophenyl)methoxy]-1,3-dimethyl-2,6-
diphenylpiperidin-4-imine
;
_space_group_IT_number 2
_symmetry_cell_setting triclinic
_symmetry_space_group_name_Hall '-P 1'
_symmetry_space_group_name_H-M 'P -1'
_atom_sites_solution_hydrogens geom
_atom_sites_solution_primary direct
_atom_sites_solution_secondary difmap
_audit_creation_method SHELXL-97
_cell_angle_alpha 106.635(5)
_cell_angle_beta 104.289(5)
_cell_angle_gamma 113.558(5)
_cell_formula_units_Z 2
_cell_length_a 10.4425(6)
_cell_length_b 11.2544(6)
_cell_length_c 11.7035(6)
_cell_measurement_reflns_used 3935
_cell_measurement_temperature 100(2)
_cell_measurement_theta_max 27.4990
_cell_measurement_theta_min 2.2284
_cell_volume 1101.14(14)
_computing_cell_refinement 'CrysAlis PRO (Agilent, 2012)'
_computing_data_collection 'CrysAlis PRO (Agilent, 2012)'
_computing_data_reduction 'CrysAlis PRO (Agilent, 2012)'
_computing_molecular_graphics 'ORTEP-3 for Windows (Farrugia, 1997) and DIAMOND (Brandenburg, 2006)'
_computing_publication_material 'publCIF (Westrip, 2010)'
_computing_structure_refinement 'SHELXL97 (Sheldrick, 2008)'
_computing_structure_solution 'SHELXS97 (Sheldrick, 2008)'
_diffrn_ambient_temperature 100(2)
_diffrn_detector_area_resol_mean 10.4041
_diffrn_measured_fraction_theta_full 0.999
_diffrn_measured_fraction_theta_max 0.999
_diffrn_measurement_device_type 'Agilent SuperNova Dual diffractometer with an Atlas detector'
_diffrn_measurement_method '\w scan'
_diffrn_radiation_monochromator Mirror
_diffrn_radiation_source 'SuperNova (Mo) X-ray Source'
_diffrn_radiation_type MoK\a
_diffrn_radiation_wavelength 0.71073
_diffrn_reflns_av_R_equivalents 0.0601
_diffrn_reflns_av_sigmaI/netI 0.0694
_diffrn_reflns_limit_h_max 13
_diffrn_reflns_limit_h_min -13
_diffrn_reflns_limit_k_max 14
_diffrn_reflns_limit_k_min -14
_diffrn_reflns_limit_l_max 15
_diffrn_reflns_limit_l_min -15
_diffrn_reflns_number 16609
_diffrn_reflns_theta_full 27.56
_diffrn_reflns_theta_max 27.56
_diffrn_reflns_theta_min 2.23
_diffrn_standards_decay_% 0
_diffrn_standards_interval_count 0
_diffrn_standards_interval_time 0
_diffrn_standards_number 0
_exptl_absorpt_coefficient_mu 1.887
_exptl_absorpt_correction_T_max 1.0000
_exptl_absorpt_correction_T_min 0.70530
_exptl_absorpt_correction_type multi-scan
_exptl_absorpt_process_details '(CrysAlis PRO; Agilent, 2012)'
_exptl_crystal_colour colourless
_exptl_crystal_density_diffrn 1.398
_exptl_crystal_density_method 'not measured'
_exptl_crystal_description prism
_exptl_crystal_F_000 480
_exptl_crystal_size_max 0.30
_exptl_crystal_size_mid 0.25
_exptl_crystal_size_min 0.20
_refine_diff_density_max 0.804
_refine_diff_density_min -0.474
_refine_ls_extinction_method none
_refine_ls_goodness_of_fit_ref 1.075
_refine_ls_hydrogen_treatment constr
_refine_ls_matrix_type full
_refine_ls_number_parameters 271
_refine_ls_number_reflns 5097
_refine_ls_number_restraints 0
_refine_ls_restrained_S_all 1.075
_refine_ls_R_factor_all 0.0630
_refine_ls_R_factor_gt 0.0465
_refine_ls_shift/su_max 0.001
_refine_ls_shift/su_mean 0.000
_refine_ls_structure_factor_coef Fsqd
_refine_ls_weighting_details 'calc w=1/[\s^2^(Fo^2^)+(0.0415P)^2^+0.7452P] where P=(Fo^2^+2Fc^2^)/3'
_refine_ls_weighting_scheme calc
_refine_ls_wR_factor_gt 0.1012
_refine_ls_wR_factor_ref 0.1089
_reflns_number_gt 4176
_reflns_number_total 5097
_reflns_threshold_expression I>2\s(I)
_cod_data_source_file bt5957.cif
_cod_data_source_block I
_cod_database_code 2235383
_cod_database_fobs_code 2235383

loop_
_symmetry_equiv_pos_as_xyz
'x, y, z'
'-x, -y, -z'

loop_
_atom_site_type_symbol
_atom_site_label
_atom_site_fract_x
_atom_site_fract_y
_atom_site_fract_z
_atom_site_U_iso_or_equiv
_atom_site_adp_type
_atom_site_calc_flag
_atom_site_refinement_flags
_atom_site_occupancy
_atom_site_symmetry_multiplicity
Br Br1 0.34353(4) 0.50273(3) 0.06043(3) 0.01907(11) Uani d . 1 1
O O1 0.5312(2) 0.3306(2) 0.32446(19) 0.0175(5) Uani d . 1 1
N N1 0.6428(3) 0.4466(3) 0.4478(2) 0.0167(5) Uani d . 1 1
N N2 0.9330(3) 0.3545(2) 0.6563(2) 0.0136(5) Uani d . 1 1
C C1 0.2741(3) 0.3069(3) 0.0280(3) 0.0144(6) Uani d . 1 1
C C2 0.1471(4) 0.2010(3) -0.0865(3) 0.0195(7) Uani d . 1 1
H H2 0.0955 0.2262 -0.1457 0.023 Uiso calc R 1 1
C C3 0.0963(4) 0.0579(3) -0.1135(3) 0.0217(7) Uani d . 1 1
H H3 0.0098 -0.0158 -0.1919 0.026 Uiso calc R 1 1
C C4 0.1719(4) 0.0225(3) -0.0257(3) 0.0201(7) Uani d . 1 1
H H4 0.1381 -0.0757 -0.0448 0.024 Uiso calc R 1 1
C C5 0.2961(4) 0.1291(3) 0.0890(3) 0.0186(6) Uani d . 1 1
H H5 0.3452 0.1032 0.1491 0.022 Uiso calc R 1 1
C C6 0.3511(3) 0.2740(3) 0.1189(3) 0.0140(6) Uani d . 1 1
C C7 0.4854(3) 0.3926(3) 0.2434(3) 0.0169(6) Uani d . 1 1
H H7A 0.5713 0.4472 0.2236 0.020 Uiso calc R 1 1
H H7B 0.4564 0.4597 0.2892 0.020 Uiso calc R 1 1
C C8 0.7003(3) 0.4035(3) 0.5256(3) 0.0155(6) Uani d . 1 1
C C9 0.6668(3) 0.2537(3) 0.4985(3) 0.0175(6) Uani d . 1 1
H H9A 0.5930 0.1878 0.4064 0.021 Uiso calc R 1 1
H H9B 0.6199 0.2216 0.5558 0.021 Uiso calc R 1 1
C C10 0.8151(3) 0.2486(3) 0.5232(3) 0.0143(6) Uani d . 1 1
H H10 0.8553 0.2735 0.4591 0.017 Uiso calc R 1 1
C C11 0.9663(3) 0.5032(3) 0.6808(3) 0.0134(6) Uani d . 1 1
H H11 1.0066 0.5283 0.6168 0.016 Uiso calc R 1 1
C C12 0.8204(3) 0.5149(3) 0.6595(3) 0.0156(6) Uani d . 1 1
H H12 0.7814 0.4915 0.7247 0.019 Uiso calc R 1 1
C C13 0.8565(4) 0.6682(3) 0.6841(3) 0.0202(7) Uani d . 1 1
H H13A 0.7629 0.6732 0.6726 0.030 Uiso calc R 1 1
H H13B 0.8958 0.6943 0.6218 0.030 Uiso calc R 1 1
H H13C 0.9338 0.7351 0.7735 0.030 Uiso calc R 1 1
C C14 1.0753(3) 0.3510(3) 0.6710(3) 0.0163(6) Uani d . 1 1
H H14A 1.0553 0.2535 0.6543 0.024 Uiso calc R 1 1
H H14B 1.1532 0.4181 0.7602 0.024 Uiso calc R 1 1
H H14C 1.1122 0.3791 0.6084 0.024 Uiso calc R 1 1
C C15 0.7794(3) 0.0967(3) 0.4983(3) 0.0163(6) Uani d . 1 1
C C16 0.7581(4) 0.0031(3) 0.3793(3) 0.0217(7) Uani d . 1 1
H H16 0.7705 0.0358 0.3142 0.026 Uiso calc R 1 1
C C17 0.7188(4) -0.1383(3) 0.3541(3) 0.0276(8) Uani d . 1 1
H H17 0.7037 -0.2016 0.2718 0.033 Uiso calc R 1 1
C C18 0.7016(4) -0.1870(3) 0.4482(3) 0.0245(7) Uani d . 1 1
H H18 0.6760 -0.2831 0.4313 0.029 Uiso calc R 1 1
C C19 0.7219(4) -0.0947(3) 0.5671(3) 0.0215(7) Uani d . 1 1
H H19 0.7103 -0.1276 0.6322 0.026 Uiso calc R 1 1
C C20 0.7592(3) 0.0458(3) 0.5917(3) 0.0183(6) Uani d . 1 1
H H20 0.7711 0.1080 0.6731 0.022 Uiso calc R 1 1
C C21 1.0900(3) 0.6096(3) 0.8177(3) 0.0139(6) Uani d . 1 1
C C22 1.0586(4) 0.6152(3) 0.9273(3) 0.0157(6) Uani d . 1 1
H H22 0.9584 0.5521 0.9163 0.019 Uiso calc R 1 1
C C23 1.1716(4) 0.7117(3) 1.0529(3) 0.0202(7) Uani d . 1 1
H H23 1.1477 0.7146 1.1266 0.024 Uiso calc R 1 1
C C24 1.3185(4) 0.8035(3) 1.0709(3) 0.0220(7) Uani d . 1 1
H H24 1.3960 0.8684 1.1567 0.026 Uiso calc R 1 1
C C25 1.3518(4) 0.8000(3) 0.9626(3) 0.0226(7) Uani d . 1 1
H H25 1.4522 0.8631 0.9741 0.027 Uiso calc R 1 1
C C26 1.2381(4) 0.7042(3) 0.8374(3) 0.0186(6) Uani d . 1 1
H H26 1.2617 0.7031 0.7639 0.022 Uiso calc R 1 1

loop_
_atom_site_aniso_label
_atom_site_aniso_U_11
_atom_site_aniso_U_22
_atom_site_aniso_U_33
_atom_site_aniso_U_12
_atom_site_aniso_U_13
_atom_site_aniso_U_23
Br1 0.02166(19) 0.01454(16) 0.02196(17) 0.01032(14) 0.00659(13) 0.00942(12)
O1 0.0184(12) 0.0116(10) 0.0135(10) 0.0054(9) -0.0008(9) 0.0035(8)
N1 0.0165(14) 0.0104(12) 0.0142(12) 0.0046(11) 0.0012(11) 0.0016(10)
N2 0.0120(13) 0.0097(12) 0.0143(12) 0.0037(10) 0.0018(10) 0.0049(10)
C1 0.0162(16) 0.0123(14) 0.0195(15) 0.0084(13) 0.0095(13) 0.0094(12)
C2 0.0195(17) 0.0192(16) 0.0176(15) 0.0092(14) 0.0044(13) 0.0089(13)
C3 0.0189(17) 0.0183(16) 0.0154(15) 0.0061(14) -0.0003(13) 0.0027(13)
C4 0.0206(18) 0.0136(15) 0.0223(16) 0.0075(14) 0.0070(14) 0.0064(13)
C5 0.0219(17) 0.0173(16) 0.0189(15) 0.0120(14) 0.0068(13) 0.0090(13)
C6 0.0125(15) 0.0150(15) 0.0153(14) 0.0076(13) 0.0060(12) 0.0064(12)
C7 0.0143(16) 0.0144(15) 0.0180(15) 0.0073(13) 0.0009(13) 0.0070(12)
C8 0.0132(15) 0.0135(15) 0.0165(15) 0.0050(13) 0.0043(12) 0.0065(12)
C9 0.0165(16) 0.0108(14) 0.0176(15) 0.0037(13) 0.0020(13) 0.0056(12)
C10 0.0166(16) 0.0112(14) 0.0118(14) 0.0060(13) 0.0040(12) 0.0039(11)
C11 0.0149(15) 0.0103(14) 0.0140(14) 0.0064(12) 0.0050(12) 0.0049(11)
C12 0.0174(16) 0.0134(15) 0.0158(15) 0.0080(13) 0.0058(13) 0.0069(12)
C13 0.0217(18) 0.0159(16) 0.0185(16) 0.0102(14) 0.0024(13) 0.0058(13)
C14 0.0163(16) 0.0148(15) 0.0169(15) 0.0080(13) 0.0062(13) 0.0062(12)
C15 0.0136(16) 0.0128(15) 0.0178(15) 0.0067(13) 0.0024(12) 0.0043(12)
C16 0.0249(18) 0.0193(16) 0.0207(16) 0.0112(15) 0.0091(14) 0.0087(13)
C17 0.032(2) 0.0167(17) 0.0256(18) 0.0128(16) 0.0097(16) 0.0005(14)
C18 0.0226(18) 0.0115(15) 0.0364(19) 0.0099(14) 0.0093(15) 0.0071(14)
C19 0.0177(17) 0.0171(16) 0.0283(18) 0.0079(14) 0.0058(14) 0.0122(14)
C20 0.0185(17) 0.0122(15) 0.0181(15) 0.0066(13) 0.0042(13) 0.0033(12)
C21 0.0153(16) 0.0082(13) 0.0170(15) 0.0063(12) 0.0046(12) 0.0052(11)
C22 0.0164(16) 0.0122(14) 0.0193(15) 0.0083(13) 0.0058(13) 0.0078(12)
C23 0.0286(19) 0.0157(15) 0.0176(15) 0.0152(15) 0.0060(14) 0.0062(13)
C24 0.0246(18) 0.0120(15) 0.0174(16) 0.0102(14) -0.0027(14) -0.0007(12)
C25 0.0171(17) 0.0145(15) 0.0285(18) 0.0072(14) 0.0033(14) 0.0060(13)
C26 0.0208(17) 0.0144(15) 0.0227(16) 0.0099(14) 0.0095(14) 0.0089(13)

loop_
_atom_type_symbol
_atom_type_description
_atom_type_scat_dispersion_real
_atom_type_scat_dispersion_imag
_atom_type_scat_source
C C 0.0033 0.0016 'International Tables Vol C Tables 4.2.6.8 and 6.1.1.4'
H H 0.0000 0.0000 'International Tables Vol C Tables 4.2.6.8 and 6.1.1.4'
N N 0.0061 0.0033 'International Tables Vol C Tables 4.2.6.8 and 6.1.1.4'
O O 0.0106 0.0060 'International Tables Vol C Tables 4.2.6.8 and 6.1.1.4'
Br Br -0.2901 2.4595 'International Tables Vol C Tables 4.2.6.8 and 6.1.1.4'

loop_
_geom_angle_atom_site_label_1
_geom_angle_atom_site_label_2
_geom_angle_atom_site_label_3
_geom_angle
N1 O1 C7 106.7(2)
C8 N1 O1 111.9(2)
C14 N2 C10 108.7(2)
C14 N2 C11 108.3(2)
C10 N2 C11 111.8(2)
C2 C1 C6 122.0(3)
C2 C1 Br1 118.1(2)
C6 C1 Br1 119.8(2)
C3 C2 C1 119.2(3)
C3 C2 H2 120.4
C1 C2 H2 120.4
C2 C3 C4 119.9(3)
C2 C3 H3 120.1
C4 C3 H3 120.1
C5 C4 C3 120.2(3)
C5 C4 H4 119.9
C3 C4 H4 119.9
C4 C5 C6 121.5(3)
C4 C5 H5 119.3
C6 C5 H5 119.3
C5 C6 C1 117.2(3)
C5 C6 C7 122.7(3)
C1 C6 C7 120.1(3)
O1 C7 C6 108.7(2)
O1 C7 H7A 110.0
C6 C7 H7A 110.0
O1 C7 H7B 110.0
C6 C7 H7B 110.0
H7A C7 H7B 108.3
N1 C8 C9 127.9(3)
N1 C8 C12 117.7(3)
C9 C8 C12 114.4(2)
C8 C9 C10 109.9(2)
C8 C9 H9A 109.7
C10 C9 H9A 109.7
C8 C9 H9B 109.7
C10 C9 H9B 109.7
H9A C9 H9B 108.2
N2 C10 C15 112.0(2)
N2 C10 C9 111.4(2)
C15 C10 C9 109.2(2)
N2 C10 H10 108.1
C15 C10 H10 108.1
C9 C10 H10 108.1
N2 C11 C21 110.4(2)
N2 C11 C12 111.9(2)
C21 C11 C12 110.9(2)
N2 C11 H11 107.8
C21 C11 H11 107.8
C12 C11 H11 107.8
C8 C12 C13 113.6(2)
C8 C12 C11 108.7(2)
C13 C12 C11 111.2(2)
C8 C12 H12 107.7
C13 C12 H12 107.7
C11 C12 H12 107.7
C12 C13 H13A 109.5
C12 C13 H13B 109.5
H13A C13 H13B 109.5
C12 C13 H13C 109.5
H13A C13 H13C 109.5
H13B C13 H13C 109.5
N2 C14 H14A 109.5
N2 C14 H14B 109.5
H14A C14 H14B 109.5
N2 C14 H14C 109.5
H14A C14 H14C 109.5
H14B C14 H14C 109.5
C16 C15 C20 118.6(3)
C16 C15 C10 120.6(3)
C20 C15 C10 120.8(3)
C15 C16 C17 120.7(3)
C15 C16 H16 119.7
C17 C16 H16 119.7
C18 C17 C16 120.3(3)
C18 C17 H17 119.9
C16 C17 H17 119.9
C17 C18 C19 119.6(3)
C17 C18 H18 120.2
C19 C18 H18 120.2
C18 C19 C20 120.1(3)
C18 C19 H19 119.9
C20 C19 H19 119.9
C19 C20 C15 120.7(3)
C19 C20 H20 119.6
C15 C20 H20 119.6
C22 C21 C26 118.0(3)
C22 C21 C11 120.8(3)
C26 C21 C11 121.2(3)
C21 C22 C23 121.1(3)
C21 C22 H22 119.5
C23 C22 H22 119.5
C24 C23 C22 120.2(3)
C24 C23 H23 119.9
C22 C23 H23 119.9
C23 C24 C25 119.5(3)
C23 C24 H24 120.3
C25 C24 H24 120.3
C24 C25 C26 120.0(3)
C24 C25 H25 120.0
C26 C25 H25 120.0
C25 C26 C21 121.2(3)
C25 C26 H26 119.4
C21 C26 H26 119.4

loop_
_geom_bond_atom_site_label_1
_geom_bond_atom_site_label_2
_geom_bond_distance
Br1 C1 1.906(3)
O1 N1 1.421(3)
O1 C7 1.428(3)
N1 C8 1.281(4)
N2 C14 1.471(4)
N2 C10 1.477(4)
N2 C11 1.487(3)
C1 C2 1.386(4)
C1 C6 1.398(4)
C2 C3 1.385(4)
C2 H2 0.9500
C3 C4 1.386(4)
C3 H3 0.9500
C4 C5 1.378(4)
C4 H4 0.9500
C5 C6 1.392(4)
C5 H5 0.9500
C6 C7 1.501(4)
C7 H7A 0.9900
C7 H7B 0.9900
C8 C9 1.494(4)
C8 C12 1.500(4)
C9 C10 1.532(4)
C9 H9A 0.9900
C9 H9B 0.9900
C10 C15 1.516(4)
C10 H10 1.0000
C11 C21 1.521(4)
C11 C12 1.547(4)
C11 H11 1.0000
C12 C13 1.531(4)
C12 H12 1.0000
C13 H13A 0.9800
C13 H13B 0.9800
C13 H13C 0.9800
C14 H14A 0.9800
C14 H14B 0.9800
C14 H14C 0.9800
C15 C16 1.385(4)
C15 C20 1.394(4)
C16 C17 1.392(4)
C16 H16 0.9500
C17 C18 1.382(5)
C17 H17 0.9500
C18 C19 1.383(4)
C18 H18 0.9500
C19 C20 1.389(4)
C19 H19 0.9500
C20 H20 0.9500
C21 C22 1.392(4)
C21 C26 1.394(4)
C22 C23 1.392(4)
C22 H22 0.9500
C23 C24 1.384(5)
C23 H23 0.9500
C24 C25 1.389(5)
C24 H24 0.9500
C25 C26 1.391(4)
C25 H25 0.9500
C26 H26 0.9500

loop_
_geom_hbond_atom_site_label_D
_geom_hbond_atom_site_label_H
_geom_hbond_atom_site_label_A
_geom_hbond_site_symmetry_A
_geom_hbond_distance_DH
_geom_hbond_distance_HA
_geom_hbond_distance_DA
_geom_hbond_angle_DHA
C4 H4 Cg1 1_444 0.95 2.77 3.626(4) 150

loop_
_geom_torsion_atom_site_label_1
_geom_torsion_atom_site_label_2
_geom_torsion_atom_site_label_3
_geom_torsion_atom_site_label_4
_geom_torsion
C7 O1 N1 C8 -175.3(2)
C6 C1 C2 C3 -1.4(5)
Br1 C1 C2 C3 178.8(2)
C1 C2 C3 C4 0.5(5)
C2 C3 C4 C5 0.9(5)
C3 C4 C5 C6 -1.5(5)
C4 C5 C6 C1 0.6(4)
C4 C5 C6 C7 179.6(3)
C2 C1 C6 C5 0.9(4)
Br1 C1 C6 C5 -179.3(2)
C2 C1 C6 C7 -178.2(3)
Br1 C1 C6 C7 1.7(4)
N1 O1 C7 C6 -171.7(2)
C5 C6 C7 O1 -5.5(4)
C1 C6 C7 O1 173.5(2)
O1 N1 C8 C9 2.3(4)
O1 N1 C8 C12 179.8(2)
N1 C8 C9 C10 122.8(3)
C12 C8 C9 C10 -54.8(3)
C14 N2 C10 C15 61.1(3)
C11 N2 C10 C15 -179.4(2)
C14 N2 C10 C9 -176.3(2)
C11 N2 C10 C9 -56.8(3)
C8 C9 C10 N2 54.5(3)
C8 C9 C10 C15 178.7(2)
C14 N2 C11 C21 -59.2(3)
C10 N2 C11 C21 -179.0(2)
C14 N2 C11 C12 176.7(2)
C10 N2 C11 C12 56.9(3)
N1 C8 C12 C13 0.5(4)
C9 C8 C12 C13 178.3(3)
N1 C8 C12 C11 -123.9(3)
C9 C8 C12 C11 54.0(3)
N2 C11 C12 C8 -53.8(3)
C21 C11 C12 C8 -177.5(2)
N2 C11 C12 C13 -179.6(2)
C21 C11 C12 C13 56.7(3)
N2 C10 C15 C16 -138.9(3)
C9 C10 C15 C16 97.3(3)
N2 C10 C15 C20 44.5(4)
C9 C10 C15 C20 -79.3(3)
C20 C15 C16 C17 -0.6(5)
C10 C15 C16 C17 -177.2(3)
C15 C16 C17 C18 -0.5(5)
C16 C17 C18 C19 0.8(5)
C17 C18 C19 C20 0.0(5)
C18 C19 C20 C15 -1.2(5)
C16 C15 C20 C19 1.4(5)
C10 C15 C20 C19 178.0(3)
N2 C11 C21 C22 -72.3(3)
C12 C11 C21 C22 52.3(3)
N2 C11 C21 C26 107.5(3)
C12 C11 C21 C26 -127.9(3)
C26 C21 C22 C23 -0.2(4)
C11 C21 C22 C23 179.6(3)
C21 C22 C23 C24 -0.7(4)
C22 C23 C24 C25 1.0(4)
C23 C24 C25 C26 -0.4(4)
C24 C25 C26 C21 -0.5(4)
C22 C21 C26 C25 0.8(4)
C11 C21 C26 C25 -179.0(3)

loop_
_cod_related_entry_id
_cod_related_entry_database
_cod_related_entry_code
1 ChemSpider 9808788
